data_4112491
loop_
_publ_author_name
'Masaaki Okazaki'
'Kyeong A Jung'
'Kazuyuki Satoh'
'Hiroshi Okada'
'Junpei Naito'
'Tadahiro Akagi'
'Hiromi Tobita'
'Hiroshi Ogino'

_publ_contact_author_address
;
Department of Chemistry, Graduate School of Science, Tohoku University, 
Sendai 980-8578, Japan
;
_publ_contact_author_email mokazaki@mail.tains.tohoku.ac.jp
_publ_contact_author_fax 81-22-217-6543
_publ_contact_author_name 'Masaaki Okazaki'
_publ_contact_author_phone 81-22-217-6541
_publ_section_title
;
 Phosphasilaferracyclopropane: An Activator of Small Molecules Having
 Polarized Single, Double, and Aromatic Unsaturated Bonds
;
_journal_name_full 'Journal of the American Chemical Society'
_journal_page_first 5060
_journal_page_last 5061
_journal_paper_doi 10.1021/ja039704+
_journal_volume 126
_journal_year 2004
_chemical_formula_moiety 'C26 H35 Fe O2 P Si '
_chemical_formula_sum 'C26 H35 Fe O2 P Si'
_chemical_formula_weight 494.47
_space_group_IT_number 15
_symmetry_cell_setting monoclinic
_symmetry_Int_Tables_number 15
_symmetry_space_group_name_Hall '-C 2yc'
_symmetry_space_group_name_H-M 'C 1 2/c 1'
_audit_creation_date 'Mon Feb 17 18:28:26 2003'
_audit_creation_method 'by teXsan'
_cell_angle_alpha 90
_cell_angle_beta 89.324(1)
_cell_angle_gamma 90
_cell_formula_units_Z 8
_cell_length_a 17.8808(5)
_cell_length_b 8.6468(3)
_cell_length_c 32.425(1)
_cell_measurement_reflns_used 14651
_cell_measurement_temperature 150.2
_cell_measurement_theta_max 25.3
_cell_measurement_theta_min 2.3
_cell_volume 5012.9(3)
_computing_cell_refinement PROCESS-AUTO
_computing_data_collection PROCESS-AUTO
_computing_data_reduction 'teXsan Ver. 1.11'
_computing_publication_material 'teXsan Ver. 1.11'
_computing_structure_refinement 'teXsan Ver. 1.10'
_computing_structure_solution 'DIRDIF94 (PATTY)'
_diffrn_detector_area_resol_mean 10.00
_diffrn_measured_fraction_theta_full 0.9620
_diffrn_measured_fraction_theta_max 0.9620
_diffrn_measurement_device_type 'Rigaku RAXIS-RAPID Imaging Plate'
_diffrn_measurement_method \w
_diffrn_radiation_type 'Mo K\a'
_diffrn_radiation_wavelength 0.7107
_diffrn_reflns_av_R_equivalents 0.033
_diffrn_reflns_limit_h_max 21
_diffrn_reflns_limit_h_min -19
_diffrn_reflns_limit_k_max 10
_diffrn_reflns_limit_k_min -9
_diffrn_reflns_limit_l_max 39
_diffrn_reflns_limit_l_min -38
_diffrn_reflns_number 15706
_diffrn_reflns_theta_full 25.35
_diffrn_reflns_theta_max 25.35
_exptl_absorpt_coefficient_mu 0.733
_exptl_absorpt_correction_T_max 0.928
_exptl_absorpt_correction_T_min 0.895
_exptl_absorpt_correction_type integration
_exptl_absorpt_process_details '(Higashi, 1999)'
_exptl_crystal_colour yellow
_exptl_crystal_density_diffrn 1.310
_exptl_crystal_description block
_exptl_crystal_size_max 0.200
_exptl_crystal_size_mid 0.150
_exptl_crystal_size_min 0.050
_refine_diff_density_max 0.29
_refine_diff_density_min -0.33
_refine_ls_extinction_method none
_refine_ls_goodness_of_fit_ref 1.160
_refine_ls_hydrogen_treatment noref
_refine_ls_number_parameters 280
_refine_ls_number_reflns 4407
_refine_ls_R_factor_gt 0.0421
_refine_ls_shift/su_max 0.0005
_refine_ls_structure_factor_coef Fsqd
_refine_ls_weighting_details 'w = 1/[\s^2^(Fo^2^) + (0.08500(Max(Fo^2^,0) + 2Fc^2^)/3)^2^]'
_refine_ls_weighting_scheme calc
_refine_ls_wR_factor_ref 0.1327
_reflns_number_gt 3661
_reflns_number_total 4407
_reflns_threshold_expression F^2^>2.0\s(F^2^)
_cod_data_source_file ja0397042Bsi20040223_060333.cif
_cod_data_source_block 1
_cod_original_cell_volume 5013.0(3)
_cod_original_formula_sum 'C26 H35 Fe O2 P Si '
_cod_database_code 4112491

loop_
_symmetry_equiv_pos_as_xyz
x,y,z
-x,y,1/2-z
-x,-y,-z
x,-y,1/2+z
1/2+x,1/2+y,z
1/2-x,1/2+y,1/2-z
1/2-x,1/2-y,-z
1/2+x,1/2-y,1/2+z

loop_
_atom_site_label
_atom_site_type_symbol
_atom_site_fract_x
_atom_site_fract_y
_atom_site_fract_z
_atom_site_U_iso_or_equiv
_atom_site_adp_type
_atom_site_occupancy
_atom_site_calc_flag
Fe Fe 0.11160(2) 0.14315(5) 0.14846(1) 0.0187(1) Uani 1.00 d
P P 0.13638(4) -0.05831(9) 0.11173(2) 0.0185(2) Uani 1.00 d
Si Si 0.23671(4) 0.2053(1) 0.15604(3) 0.0245(2) Uani 1.00 d
O1 O 0.1155(1) 0.3524(3) 0.07906(8) 0.0381(7) Uani 1.00 d
O2 O 0.2484(1) 0.3724(3) 0.18200(8) 0.0352(7) Uani 1.00 d
C1 C 0.1153(2) 0.2671(4) 0.10690(10) 0.0250(8) Uani 1.00 d
C2 C 0.2921(2) 0.0656(5) 0.1880(1) 0.043(1) Uani 1.00 d
C3 C 0.2952(2) 0.2353(5) 0.1082(1) 0.041(1) Uani 1.00 d
C4 C 0.2411(2) 0.5147(5) 0.1620(1) 0.052(1) Uani 1.00 d
C5 C 0.0753(2) 0.0276(4) 0.20311(10) 0.0290(8) Uani 1.00 d
C6 C 0.0971(2) 0.1805(4) 0.21343(10) 0.0321(9) Uani 1.00 d
C7 C 0.0517(2) 0.2844(5) 0.1898(1) 0.0379(10) Uani 1.00 d
C8 C 0.0005(2) 0.1926(5) 0.1665(1) 0.0371(10) Uani 1.00 d
C9 C 0.0140(2) 0.0366(4) 0.17529(10) 0.0324(9) Uani 1.00 d
C10 C 0.1044(2) -0.1184(5) 0.2224(1) 0.042(1) Uani 1.00 d
C11 C 0.1451(2) 0.2256(6) 0.2490(1) 0.050(1) Uani 1.00 d
C12 C 0.0512(3) 0.4577(5) 0.1929(2) 0.066(2) Uani 1.00 d
C13 C -0.0605(2) 0.2558(7) 0.1393(1) 0.062(1) Uani 1.00 d
C14 C -0.0342(2) -0.0969(5) 0.1630(1) 0.050(1) Uani 1.00 d
C15 C 0.2097(1) -0.0684(3) 0.07194(9) 0.0213(7) Uani 1.00 d
C16 C 0.2699(2) -0.1684(4) 0.0753(1) 0.0320(9) Uani 1.00 d
C17 C 0.3238(2) -0.1743(4) 0.0439(1) 0.039(1) Uani 1.00 d
C18 C 0.3179(2) -0.0825(5) 0.0098(1) 0.038(1) Uani 1.00 d
C19 C 0.2578(2) 0.0171(5) 0.00599(10) 0.0346(9) Uani 1.00 d
C20 C 0.2040(2) 0.0247(4) 0.03697(9) 0.0256(8) Uani 1.00 d
C21 C 0.0593(2) -0.1358(4) 0.08100(9) 0.0216(7) Uani 1.00 d
C22 C 0.0095(2) -0.0355(4) 0.06188(10) 0.0268(8) Uani 1.00 d
C23 C -0.0482(2) -0.0937(4) 0.0379(1) 0.0311(9) Uani 1.00 d
C24 C -0.0557(2) -0.2511(5) 0.0331(1) 0.0359(9) Uani 1.00 d
C25 C -0.0071(2) -0.3516(4) 0.0515(1) 0.0359(9) Uani 1.00 d
C26 C 0.0509(2) -0.2947(4) 0.0757(1) 0.0278(8) Uani 1.00 d
H1 H 0.1530 -0.1877 0.1323 0.0370 Uiso 1.00 calc
H2 H 0.2743 0.0633 0.2099 0.0520 Uiso 1.00 calc
H3 H 0.2932 -0.0463 0.1727 0.0520 Uiso 1.00 calc
H4 H 0.3460 0.1063 0.1856 0.0520 Uiso 1.00 calc
H5 H 0.3040 0.1520 0.0915 0.0471 Uiso 1.00 calc
H6 H 0.3423 0.2794 0.1134 0.0471 Uiso 1.00 calc
H7 H 0.2706 0.2976 0.0882 0.0471 Uiso 1.00 calc
H8 H 0.2871 0.5400 0.1391 0.0652 Uiso 1.00 calc
H9 H 0.2338 0.5918 0.1813 0.0652 Uiso 1.00 calc
H10 H 0.1957 0.5177 0.1401 0.0652 Uiso 1.00 calc
H11 H 0.0801 -0.1407 0.2485 0.0552 Uiso 1.00 calc
H12 H 0.0963 -0.2074 0.2042 0.0552 Uiso 1.00 calc
H13 H 0.1540 -0.1238 0.2229 0.0552 Uiso 1.00 calc
H14 H 0.1910 0.1565 0.2537 0.0586 Uiso 1.00 calc
H15 H 0.1769 0.3003 0.2411 0.0586 Uiso 1.00 calc
H16 H 0.1162 0.2271 0.2749 0.0586 Uiso 1.00 calc
H17 H 0.0213 0.4868 0.2137 0.0823 Uiso 1.00 calc
H18 H 0.0364 0.5234 0.1648 0.0823 Uiso 1.00 calc
H19 H 0.1002 0.4946 0.2005 0.0823 Uiso 1.00 calc
H20 H -0.0722 0.1835 0.1085 0.0675 Uiso 1.00 calc
H21 H -0.0946 0.2736 0.1501 0.0675 Uiso 1.00 calc
H22 H -0.0422 0.3613 0.1286 0.0675 Uiso 1.00 calc
H23 H -0.0718 -0.1058 0.1818 0.0549 Uiso 1.00 calc
H24 H -0.0609 -0.0740 0.1334 0.0549 Uiso 1.00 calc
H25 H -0.0062 -0.1923 0.1589 0.0549 Uiso 1.00 calc
H26 H 0.2725 -0.2254 0.0962 0.0381 Uiso 1.00 calc
H27 H 0.3617 -0.2451 0.0468 0.0459 Uiso 1.00 calc
H28 H 0.3536 -0.0858 -0.0122 0.0447 Uiso 1.00 calc
H29 H 0.2512 0.0750 -0.0172 0.0402 Uiso 1.00 calc
H30 H 0.1584 0.0914 0.0348 0.0304 Uiso 1.00 calc
H31 H 0.0161 0.0624 0.0643 0.0317 Uiso 1.00 calc
H32 H -0.0820 -0.0222 0.0225 0.0377 Uiso 1.00 calc
H33 H -0.0925 -0.2903 0.0202 0.0431 Uiso 1.00 calc
H34 H -0.0080 -0.4597 0.0475 0.0446 Uiso 1.00 calc
H35 H 0.0854 -0.3577 0.0859 0.0356 Uiso 1.00 calc

loop_
_atom_site_aniso_label
_atom_site_aniso_U_11
_atom_site_aniso_U_22
_atom_site_aniso_U_33
_atom_site_aniso_U_12
_atom_site_aniso_U_13
_atom_site_aniso_U_23
Fe 0.0173(2) 0.0225(3) 0.0163(2) 0.0001(2) 0.0000(2) -0.0037(2)
P 0.0194(4) 0.0203(4) 0.0159(4) 0.0004(3) -0.0014(3) 0.0003(3)
Si 0.0213(4) 0.0275(5) 0.0247(5) -0.0035(3) -0.0023(3) -0.0036(4)
O1 0.055(2) 0.028(1) 0.031(1) 0.006(1) -0.003(1) 0.005(1)
O2 0.041(1) 0.029(1) 0.036(1) -0.0051(10) -0.011(1) -0.006(1)
C1 0.026(1) 0.021(2) 0.028(2) 0.001(1) 0.000(1) -0.005(1)
C2 0.032(2) 0.047(2) 0.051(2) 0.008(2) -0.009(2) -0.001(2)
C3 0.036(2) 0.054(2) 0.033(2) -0.023(2) 0.005(1) -0.007(2)
C4 0.060(3) 0.032(2) 0.065(3) -0.007(2) -0.017(2) 0.001(2)
C5 0.028(2) 0.040(2) 0.019(2) -0.005(1) 0.007(1) -0.002(1)
C6 0.033(2) 0.043(2) 0.020(2) -0.004(1) 0.004(1) -0.011(1)
C7 0.038(2) 0.045(2) 0.030(2) 0.009(2) 0.011(1) -0.011(2)
C8 0.024(2) 0.061(3) 0.026(2) 0.009(2) 0.007(1) -0.003(2)
C9 0.022(2) 0.052(2) 0.023(2) -0.005(1) 0.006(1) -0.006(2)
C10 0.048(2) 0.046(2) 0.031(2) -0.002(2) 0.010(2) 0.009(2)
C11 0.045(2) 0.081(3) 0.024(2) -0.022(2) 0.002(1) -0.018(2)
C12 0.086(3) 0.046(3) 0.066(3) 0.016(2) 0.027(3) -0.018(2)
C13 0.032(2) 0.111(4) 0.041(2) 0.029(2) 0.006(2) 0.002(3)
C14 0.038(2) 0.076(3) 0.034(2) -0.033(2) 0.013(2) -0.014(2)
C15 0.020(1) 0.024(2) 0.020(1) -0.001(1) -0.002(1) -0.008(1)
C16 0.028(2) 0.034(2) 0.034(2) 0.001(1) -0.001(1) 0.000(2)
C17 0.024(2) 0.041(2) 0.051(2) 0.007(1) 0.004(1) -0.012(2)
C18 0.030(2) 0.051(2) 0.034(2) -0.009(2) 0.011(1) -0.017(2)
C19 0.034(2) 0.049(2) 0.021(2) -0.010(2) 0.002(1) -0.003(2)
C20 0.024(1) 0.031(2) 0.022(2) -0.002(1) -0.003(1) -0.004(1)
C21 0.020(1) 0.027(2) 0.018(1) -0.002(1) 0.004(1) -0.003(1)
C22 0.026(2) 0.028(2) 0.026(2) -0.005(1) 0.000(1) -0.004(1)
C23 0.024(2) 0.042(2) 0.027(2) -0.005(1) -0.004(1) 0.001(2)
C24 0.029(2) 0.048(2) 0.031(2) -0.014(2) -0.002(1) -0.007(2)
C25 0.038(2) 0.031(2) 0.039(2) -0.012(1) 0.002(1) -0.008(2)
C26 0.028(2) 0.026(2) 0.029(2) -0.003(1) 0.004(1) -0.003(1)

loop_
_atom_type_symbol
_atom_type_description
_atom_type_scat_dispersion_real
_atom_type_scat_dispersion_imag
_atom_type_scat_source
C C 0.003 0.002
;International Tables for Crystallography
(1992, Vol. C, Tables 4.2.6.8 and 6.1.1.1)
;
H H 0.000 0.000
;International Tables for Crystallography
(1992, Vol. C, Table 6.1.1.2)
;
O O 0.011 0.006
;International Tables for Crystallography
(1992, Vol. C, Tables 4.2.6.8 and 6.1.1.1)
;
Si Si 0.082 0.070
;International Tables for Crystallography
(1992, Vol. C, Tables 4.2.6.8 and 6.1.1.1)
;
P P 0.102 0.094
;International Tables for Crystallography
(1992, Vol. C, Tables 4.2.6.8 and 6.1.1.1)
;
Fe Fe 0.346 0.844
;International Tables for Crystallography
(1992, Vol. C, Tables 4.2.6.8 and 6.1.1.1)
;

loop_
_geom_angle_atom_site_label_1
_geom_angle_atom_site_label_2
_geom_angle_atom_site_label_3
_geom_angle
_geom_angle_publ_flag
P FE SI 93.08(3) yes
P FE C1 93.7(1) yes
P FE C5 98.01(9) yes
P FE C6 133.4(1) yes
P FE C7 157.6(1) yes
P FE C8 120.3(1) yes
P FE C9 92.17(10) yes
SI FE C1 84.86(10) yes
SI FE C5 107.81(9) yes
SI FE C6 88.09(9) yes
SI FE C7 106.5(1) yes
SI FE C8 146.3(1) yes
SI FE C9 146.86(9) yes
C1 FE C5 162.1(1) yes
C1 FE C6 132.7(1) yes
C1 FE C7 98.8(1) yes
C1 FE C8 96.8(1) yes
C1 FE C9 127.4(1) yes
C5 FE C6 38.8(1) yes
C5 FE C7 66.0(1) yes
C5 FE C8 65.6(1) yes
C5 FE C9 39.1(1) yes
C6 FE C7 39.6(1) yes
C6 FE C8 66.0(1) yes
C6 FE C9 65.1(1) yes
C7 FE C8 39.9(1) yes
C7 FE C9 65.5(1) yes
C8 FE C9 38.4(1) yes
FE P C15 124.70(10) yes
FE P C21 116.39(10) yes
C15 P C21 97.8(1) yes
FE SI O2 112.19(9) yes
FE SI C2 115.2(1) yes
FE SI C3 118.2(1) yes
O2 SI C2 101.9(2) yes
O2 SI C3 102.9(2) yes
C2 SI C3 104.6(2) yes
SI O2 C4 120.6(2) yes
FE C1 O1 177.8(3) yes
FE C5 C6 71.2(2) yes
FE C5 C9 71.2(2) yes
FE C5 C10 129.5(2) yes
C6 C5 C9 108.2(3) yes
C6 C5 C10 125.9(3) yes
C9 C5 C10 125.5(3) yes
FE C6 C5 70.0(2) yes
FE C6 C7 68.5(2) yes
FE C6 C11 137.0(2) yes
C5 C6 C7 107.4(3) yes
C5 C6 C11 125.8(4) yes
C7 C6 C11 125.5(4) yes
FE C7 C6 71.9(2) yes
FE C7 C8 70.5(2) yes
FE C7 C12 128.8(3) yes
C6 C7 C8 107.6(3) yes
C6 C7 C12 126.2(4) yes
C8 C7 C12 125.7(4) yes
FE C8 C7 69.7(2) yes
FE C8 C9 72.3(2) yes
FE C8 C13 126.4(2) yes
C7 C8 C9 108.3(3) yes
C7 C8 C13 125.2(4) yes
C9 C8 C13 126.5(4) yes
FE C9 C5 69.8(2) yes
FE C9 C8 69.3(2) yes
FE C9 C14 133.7(2) yes
C5 C9 C8 108.5(3) yes
C5 C9 C14 125.0(4) yes
C8 C9 C14 125.9(3) yes
P C15 C16 121.6(2) yes
P C15 C20 119.1(2) yes
C16 C15 C20 119.2(3) yes
C15 C16 C17 119.7(3) yes
C16 C17 C18 120.7(3) yes
C17 C18 C19 120.1(3) yes
C18 C19 C20 119.8(3) yes
C15 C20 C19 120.4(3) yes
P C21 C22 120.1(2) yes
P C21 C26 120.6(2) yes
C22 C21 C26 119.3(3) yes
C21 C22 C23 120.2(3) yes
C22 C23 C24 119.7(3) yes
C23 C24 C25 120.8(3) yes
C24 C25 C26 120.1(3) yes
C21 C26 C25 119.8(3) yes

loop_
_geom_bond_atom_site_label_1
_geom_bond_atom_site_label_2
_geom_bond_distance
_geom_bond_publ_flag
FE P 2.1535(9) yes
FE SI 2.3166(9) yes
FE C1 1.722(3) yes
FE C5 2.129(3) yes
FE C6 2.144(3) yes
FE C7 2.098(3) yes
FE C8 2.109(3) yes
FE C9 2.148(3) yes
P C15 1.831(3) yes
P C21 1.837(3) yes
SI O2 1.687(2) yes
SI C2 1.880(4) yes
SI C3 1.880(4) yes
O1 C1 1.166(4) yes
O2 C4 1.397(5) yes
C5 C6 1.420(5) yes
C5 C9 1.429(4) yes
C5 C10 1.504(5) yes
C6 C7 1.438(5) yes
C6 C11 1.498(5) yes
C7 C8 1.434(5) yes
C7 C12 1.502(6) yes
C8 C9 1.400(5) yes
C8 C13 1.514(5) yes
C9 C14 1.498(5) yes
C15 C16 1.386(4) yes
C15 C20 1.395(4) yes
C16 C17 1.393(5) yes
C17 C18 1.367(6) yes
C18 C19 1.384(5) yes
C19 C20 1.384(4) yes
C21 C22 1.393(4) yes
C21 C26 1.392(4) yes
C22 C23 1.394(4) yes
C23 C24 1.377(5) yes
C24 C25 1.372(5) yes
C25 C26 1.398(5) yes

loop_
_geom_contact_atom_site_label_1
_geom_contact_atom_site_label_2
_geom_contact_distance
_geom_contact_site_symmetry_2
O1 C26 3.265(4) 1_565
O1 C25 3.493(4) 1_565
C3 C24 3.590(5) 5_555
C22 C23 3.484(5) 3_555
C23 C23 3.396(7) 3_555
